data_2010395
loop_
_publ_author_name
'Ohishi, H.'
'Sakamoto, Y.'
'Harusawa, S.'
'Yoneda, R.'
'Kurihara, T.'

_publ_section_title
;(13-Methyl-1,4,7,8,13,13b-hexahydro[1',2']oxazepino[2',3':1,2]pyrido[3,4-<i>b</i>]indol-1-yl)methanol
 and its Unusual Packing Style
;
_journal_issue 1
_journal_name_full 'Acta Crystallographica Section C'
_journal_page_first 135
_journal_page_last 139
_journal_paper_doi 10.1107/S0108270194000715
_journal_volume 51
_journal_year 1995
_chemical_formula_moiety 'C17 H20 N2 O2'
_chemical_formula_sum 'C17 H20 N2 O2'
_chemical_formula_weight 284.359
_space_group_crystal_system monoclinic
_space_group_IT_number 7
_space_group_name_Hall 'P -2yc'
_space_group_name_H-M_alt 'P 1 c 1'
_atom_type_scat_source IntTabIV
_cell_angle_alpha 90.
_cell_angle_beta 103.16(3)
_cell_angle_gamma 90.
_cell_formula_units_Z 8
_cell_length_a 18.499(4)
_cell_length_b 6.2149(9)
_cell_length_c 26.450(10)
_cell_measurement_reflns_used 20
_cell_measurement_temperature 293
_cell_measurement_theta_max 28.06
_cell_measurement_theta_min 23.83
_cell_volume 2961.1(14)
_diffrn_measurement_device 'Rigaku AFC'
_diffrn_measurement_method \w-2\q
_diffrn_radiation_type CuK\a
_diffrn_radiation_wavelength 1.5418
_diffrn_reflns_av_R_equivalents XX
_diffrn_reflns_limit_h_max 21
_diffrn_reflns_limit_h_min -21
_diffrn_reflns_limit_k_max 7
_diffrn_reflns_limit_k_min 0
_diffrn_reflns_limit_l_max 30
_diffrn_reflns_limit_l_min 0
_diffrn_reflns_number 5706
_diffrn_reflns_theta_max 62.5
_diffrn_standards_decay_% 5
_diffrn_standards_interval_count 100
_diffrn_standards_number 4
_exptl_absorpt_coefficient_mu 0.638
_exptl_absorpt_correction_T_max 0.93
_exptl_absorpt_correction_T_min 0.83
_exptl_absorpt_correction_type empirical
_exptl_absorpt_process_details 'North, Phillips & Mathews, 1968'
_exptl_crystal_colour colourless
_exptl_crystal_density_diffrn 1.2757
_exptl_crystal_description needles
_exptl_crystal_size_max 0.50
_exptl_crystal_size_mid 0.10
_exptl_crystal_size_min 0.10
_refine_diff_density_max 0.21
_refine_diff_density_min -0.05
_refine_ls_extinction_method none
_refine_ls_goodness_of_fit_obs 1.232
_refine_ls_hydrogen_treatment refxyz
_refine_ls_number_parameters 1078
_refine_ls_number_reflns 4021
_refine_ls_R_factor_obs 0.0615
_refine_ls_shift/esd_max 0.11
_refine_ls_structure_factor_coef F
_refine_ls_weighting_details 'w = 1.0/[\s(F~o~)^2^ - 0.09527F~o~ + 0.00606F~o~^2^]'
_refine_ls_weighting_scheme calc
_refine_ls_wR_factor_obs 0.0675
_reflns_number_observed 4021
_reflns_number_total 5168
_reflns_observed_criterion F>3.0\s(F)
_cod_data_source_file oh1042.cif
_cod_data_source_block oh1042a
_cod_depositor_comments
;
The following automatic conversions were performed:

'_refine_ls_weighting_scheme' value ' w = 1.0/[\s(F~o~)^2^ -
0.09527F~o~ + 0.00606F~o~^2^]' was changed to 'calc'. New tag
'_refine_ls_weighting_details' was created. The value of the new tag
was set to 'w = 1.0/[\s(F~o~)^2^ - 0.09527F~o~ + 0.00606F~o~^2^]'.

Automatic conversion script
Id: cif_fix_values 3143 2015-03-26 13:38:13Z robertas 
;
_cod_original_cell_volume 2961.0(10)
_cod_original_sg_symbol_H-M 'P c'
_cod_database_code 2010395

loop_
_space_group_symop_id
_space_group_symop_operation_xyz
1 x,y,z
2 x,-y,z+1/2

loop_
_atom_site_label
_atom_site_fract_x
_atom_site_fract_y
_atom_site_fract_z
C1A .9428(3) .2564(8) .3598(2)
C2A .9883(3) .0971(8) .4011(2)
C3A .9693(3) -.0007(9) .4393(2)
C4A .8930(3) .0020(10) .4538(2)
O5A .8397(2) .1181(6) .41550(10)
N6A .8368(2) .0175(7) .36560(10)
C7A .7570(3) -.0460(9) .3458(2)
C8A .7562(3) -.1820(10) .2968(2)
C9A .8012(2) -.0687(8) .2650(2)
C10A .8027(3) -.1090(9) .2115(2)
C11A .7659(3) -.2632(9) .1738(2)
C12A .7761(4) -.2670(10) .1262(3)
C13A .8293(3) -.1050(10) .1121(2)
C14A .8658(3) .0460(10) .1482(2)
C15A .8518(3) .0404(8) .1991(2)
N16A .8787(2) .1659(6) .2394(2)
C17A .8504(2) .0960(8) .2789(2)
C18A .8645(2) .1903(7) .3354(2)
C19A .9248(4) .3630(10) .2396(2)
C20A .9440(3) .4801(7) .3855(2)
O21A .9246(2) .6266(5) .34580(10)
C1B .0252(2) .2531(7) .6218(2)
C2B -.0174(3) .4002(9) .5824(2)
C3B .0028(3) .4930(9) .5417(2)
C4B .0740(4) .5000(10) .5321(2)
O5B .1298(2) .3813(6) .5682(2)
N6B .1336(2) .4813(7) .6183(2)
C7B .2101(3) .5330(10) .6401(2)
C8B .2159(3) .6687(9) .6877(2)
C9B .1684(3) .5719(9) .7218(2)
C10B .1670(3) .6110(8) .7734(2)
C11B .1996(3) .7640(10) .8089(3)
C12B .1847(3) .7440(9) .8605(2)
C13B .1413(3) .5980(10) .8720(2)
C14B .1058(3) .4443(9) .8366(2)
C15B .1189(3) .4559(9) .7883(2)
N16B .0920(2) .3246(7) .74340(10)
C17B .1236(3) .3991(7) .7019(2)
C18B .1092(3) .3150(8) .6498(2)
C19B .0499(3) .1340(8) .7490(2)
C20B .0230(3) .0320(9) .5974(2)
O21B .0517(2) -.1269(6) .63950(10)
C1C .5396(3) .4937(8) .0947(2)
C2C .6091(3) .3420(9) .1034(2)
C3C .6475(3) .2500(9) .1425(2)
C4C .6294(3) .2380(10) .1926(2)
O5C .5605(2) .3619(7) .19820(10)
N6C .4988(3) .2570(9) .1612(2)
C7C .4418(3) .2130(10) .1893(2)
C8C .3837(3) .0660(10) .1510(2)
C9C .3688(3) .1793(8) .1010(2)
C10C .3049(3) .1523(8) .0575(2)
C11C .2440(3) -.0040(10) .0501(2)
C12C .1940(3) .0150(10) .0028(2)
C13C .1988(3) .1640(10) -.0308(2)
C14C .2574(3) .3101(9) -.0240(2)
C15C .3088(3) .2993(8) .0214(2)
N16C .3683(3) .4200(7) .0392(2)
C17C .4072(3) .3453(9) .0881(2)
C18C .4777(3) .4294(8) .1235(2)
C19C .3860(4) .6150(10) .0130(2)
C20C .5699(3) .7214(8) .1131(3)
O21C .5136(2) .8715(5) .0919(2)
C1D .4292(2) -.0070(9) .3884(2)
C2D .3652(3) -.1540(8) .3823(2)
C3D .3269(3) -.2560(9) .3359(3)
C4D .3442(4) -.2500(10) .2820(3)
O5D .4061(2) -.1436(6) .28420(10)
N6D .4658(2) -.2381(6) .3235(2)
C7D .5237(3) -.3180(10) .2955(2)
C8D .5794(3) -.4400(9) .3310(2)
C9D .6048(3) -.3323(9) .3834(2)
C10D .6657(3) -.3745(8) .4234(2)
C11D .7217(3) -.5190(10) .4343(2)
C12D .7775(4) -.5020(10) .4804(3)
C13D .7762(3) -.3280(10) .5200(2)
C14D .7168(3) -.1740(10) .5096(3)
C15D .6633(3) -.2020(9) .4623(2)
N16D .5985(2) -.0714(7) .4438(2)
C17D .5650(3) -.1553(8) .3962(2)
C18D .4946(3) -.0673(8) .3624(2)
C19D .5854(3) .1216(8) .4707(2)
C20D .4006(3) .2140(9) .3728(2)
O21D .4593(2) .3691(7) .3871(2)
H1A .970(3) .270(10) .330(2)
H2A 1.039(3) .070(9) .398(2)
H3A 1.010(3) -.091(9) .464(2)
H4A .872(3) -.160(10) .454(2)
H5A .897(3) .060(10) .489(2)
H6A .741(3) -.130(10) .373(2)
H7A .722(3) .089(9) .333(2)
H8A .776(3) -.330(10) .310(2)
H9A .704(3) -.200(9) .277(2)
H10A .728(3) -.360(9) .188(2)
H11A .751(3) -.399(9) .100(2)
H12A .838(3) -.100(9) .069(2)
H13A .902(3) .159(9) .137(2)
H14A .975(3) .310(9) .233(2)
H15A .933(3) .441(9) .275(2)
H16A .899(3) .470(10) .212(2)
H17A .833(3) .330(9) .338(2)
H18A .997(3) .511(9) .408(2)
H19A .878(3) .732(9) .353(2)
H20A .908(3) .470(10) .410(2)
H1B -.002(3) .250(10) .654(2)
H2B -.070(3) .420(10) .584(2)
H3B -.035(3) .600(10) .517(2)
H4B .071(3) .430(9) .496(2)
H5B .093(3) .660(10) .530(2)
H6B .244(3) .390(9) .648(2)
H7B .231(3) .621(9) .611(2)
H8B .267(3) .680(9) .709(2)
H9B .199(3) .820(10) .677(2)
H10B .233(3) .890(9) .797(2)
H11B .213(3) .831(9) .893(2)
H12B .072(3) .330(9) .849(2)
H13B .131(3) .590(9) .912(2)
H14B .074(3) .060(10) .784(2)
H15B .052(3) .020(10) .718(2)
H16B -.002(3) .170(9) .750(2)
H17B .143(3) .180(9) .651(2)
H18B .055(3) .029(9) .570(2)
H19B -.032(3) -.020(9) .578(2)
H20B .010(3) -.230(10) .638(2)
H1C .510(3) .480(10) .054(2)
H2C .630(3) .322(9) .069(2)
H3C .691(3) .179(9) .137(2)
H4C .624(3) .071(9) .203(2)
H5C .677(3) .310(10) .219(2)
H6C .415(3) .350(9) .199(2)
H7C .463(3) .140(10) .224(2)
H8C .411(3) -.100(9) .147(2)
H9C .335(3) .040(9) .164(2)
H10C .239(3) -.119(9) .079(2)
H11C .146(3) -.090(10) -.007(2)
H12C .156(3) .160(10) -.063(2)
H13C .252(3) .430(9) -.051(2)
H14C .401(3) .590(9) -.020(2)
H15C .426(3) .712(9) .039(2)
H16C .335(3) .708(9) .003(2)
H17C .469(3) .580(10) .144(2)
H18C .620(3) .760(10) .100(2)
H19C .583(3) .729(9) .155(2)
H20C .499(3) .982(9) .123(2)
H1D .453(3) -.010(10) .429(2)
H2D .350(3) -.200(10) .417(2)
H3D .279(4) -.330(9) .337(2)
H4D .356(3) -.429(9) .270(2)
H5D .303(3) -.190(9) .254(2)
H6D .493(3) -.400(9) .264(2)
H7D .541(3) -.179(9) .278(2)
H8D .561(3) -.600(9) .336(2)
H9D .631(3) -.450(9) .317(2)
H10D .697(3) -.670(10) .422(2)
H11D .822(3) -.620(9) .485(2)
H12D .818(3) -.310(10) .556(2)
H13D .714(3) -.040(10) .535(2)
H14D .573(3) .070(9) .506(2)
H15D .633(3) .200(10) .481(2)
H16D .540(3) .210(10) .450(2)
H17D .512(3) .079(9) .345(2)
H18D .378(3) .220(9) .331(2)
H19D .359(3) .260(9) .394(2)
H20D .480(3) .460(9) .419(2)

loop_
_geom_angle_atom_site_label_1
_geom_angle_atom_site_label_2
_geom_angle_atom_site_label_3
_geom_angle
_geom_angle_publ_flag
C2A C1A C18A 116.0(3) yes
C2A C1A C20A 108.0(3) yes
C18A C1A C20A 110.5(3) yes
C1A C2A C3A 129.9(3) yes
C2A C3A C4A 127.9(3) yes
C3A C4A O5A 110.5(3) yes
C4A O5A N6A 107.6(3) yes
O5A N6A C7A 105.1(3) yes
O5A N6A C18A 103.3(3) yes
C7A N6A C18A 115.5(3) yes
N6A C7A C8A 104.9(3) yes
C7A C8A C9A 108.4(3) yes
C8A C9A C10A 127.6(3) yes
C8A C9A C17A 128.9(3) yes
C10A C9A C17A 103.5(3) yes
C9A C10A C11A 133.1(3) yes
C9A C10A C15A 106.0(3) yes
C11A C10A C15A 120.9(3) yes
C10A C11A C12A 121.8(4) yes
C11A C12A C13A 117.9(4) yes
C12A C13A C14A 121.2(4) yes
C13A C14A C15A 117.7(4) yes
C10A C15A C14A 120.5(4) yes
C10A C15A N16A 110.5(3) yes
C14A C15A N16A 129.0(3) yes
C15A N16A C17A 107.1(3) yes
C15A N16A C19A 126.6(3) yes
C17A N16A C19A 125.9(3) yes
C9A C17A N16A 112.8(3) yes
C9A C17A C18A 119.5(3) yes
N16A C17A C18A 127.6(3) yes
C1A C18A N6A 112.4(3) yes
C1A C18A C17A 116.5(3) yes
N6A C18A C17A 103.7(3) yes
C1A C20A O21A 106.5(3) yes
C2B C1B C18B 118.9(3) yes
C2B C1B C20B 107.7(3) yes
C18B C1B C20B 110.0(3) yes
C1B C2B C3B 129.1(3) yes
C2B C3B C4B 127.1(4) yes
C3B C4B O5B 115.3(3) yes
C4B O5B N6B 105.3(3) yes
O5B N6B C7B 107.5(3) yes
O5B N6B C18B 105.1(3) yes
C7B N6B C18B 109.4(3) yes
N6B C7B C8B 109.8(3) yes
C7B C8B C9B 109.6(3) yes
C8B C9B C10B 130.9(3) yes
C8B C9B C17B 117.3(3) yes
C10B C9B C17B 111.4(3) yes
C9B C10B C11B 133.4(4) yes
C2C C1C C18C 116.2(3) yes
C2C C1C C20C 106.0(3) yes
C18C C1C C20C 109.3(3) yes
C1C C2C C3C 133.5(4) yes
C2C C3C C4C 125.2(4) yes
C3C C4C O5C 116.0(3) yes
C4C O5C N6C 104.5(3) yes
O5C N6C C7C 106.7(3) yes
O5C N6C C18C 100.1(3) yes
C7C N6C C18C 112.2(3) yes
N6C C7C C8C 104.3(3) yes
C7C C8C C9C 105.1(3) yes
C8C C9C C10C 127.4(3) yes
C8C C9C C17C 126.7(4) yes
C10C C9C C17C 105.6(3) yes
C9C C10C C11C 129.9(3) yes
C9C C10C C15C 108.6(3) yes
C11C C10C C15C 121.5(3) yes
C10C C11C C12C 113.6(3) yes
C11C C12C C13C 123.0(4) yes
C12C C13C C14C 123.2(4) yes
C13C C14C C15C 116.8(4) yes
C10C C15C C14C 121.8(3) yes
C10C C15C N16C 108.0(3) yes
C14C C15C N16C 130.2(3) yes
C15C N16C C17C 110.4(3) yes
C15C N16C C19C 123.7(4) yes
C17C N16C C19C 125.7(4) yes
C9C C17C N16C 107.3(3) yes
C9C C17C C18C 122.7(3) yes
N16C C17C C18C 129.9(3) yes
C1C C18C N6C 114.2(3) yes
C1C C18C C17C 114.2(3) yes
N6C C18C C17C 103.2(3) yes
C1C C20C O21C 107.1(3) yes
C2D C1D C18D 119.0(3) yes
C2D C1D C20D 108.3(3) yes
C18D C1D C20D 111.0(3) yes
C1D C2D C3D 127.0(3) yes
C2D C3D C4D 128.7(4) yes
C3D C4D O5D 109.7(3) yes
C4D O5D N6D 109.9(3) yes
O5D N6D C7D 106.8(3) yes
O5D N6D C18D 107.4(3) yes
C7D N6D C18D 112.9(3) yes
N6D C7D C8D 109.5(3) yes
C7D C8D C9D 113.0(4) yes
C8D C9D C10D 130.2(3) yes
C8D C9D C17D 119.7(3) yes
C10D C9D C17D 110.1(3) yes
C9D C10D C11D 137.7(4) yes
C9B C10B C15B 107.7(3) yes
C11B C10B C15B 118.9(4) yes
C10B C11B C12B 115.7(3) yes
C11B C12B C13B 122.7(4) yes
C12B C13B C14B 123.1(3) yes
C13B C14B C15B 116.0(4) yes
C10B C15B C14B 123.6(3) yes
C10B C15B N16B 106.0(3) yes
C14B C15B N16B 130.4(3) yes
C15B N16B C17B 109.0(3) yes
C15B N16B C19B 118.4(3) yes
C17B N16B C19B 131.9(3) yes
C9B C17B N16B 105.8(3) yes
C9B C17B C18B 127.5(3) yes
N16B C17B C18B 126.6(3) yes
C1B C18B N6B 107.3(3) yes
C1B C18B C17B 118.4(3) yes
N6B C18B C17B 105.9(3) yes
C1B C20B O21B 108.2(3) yes
C9D C10D C15D 104.1(3) yes
C11D C10D C15D 118.1(4) yes
C10D C11D C12D 120.4(4) yes
C11D C12D C13D 122.0(4) yes
C12D C13D C14D 118.7(4) yes
C13D C14D C15D 115.9(4) yes
C10D C15D C14D 124.9(4) yes
C10D C15D N16D 108.9(3) yes
C14D C15D N16D 126.2(3) yes
C15D N16D C17D 105.4(3) yes
C15D N16D C19D 121.5(3) yes
C17D N16D C19D 132.6(3) yes
C9D C17D N16D 111.5(3) yes
C9D C17D C18D 124.8(3) yes
N16D C17D C18D 123.8(3) yes
C1D C18D N6D 106.4(3) yes
C1D C18D C17D 118.5(3) yes
N6D C18D C17D 106.0(3) yes
C1D C20D O21D 110.2(3) yes

loop_
_geom_bond_atom_site_label_1
_geom_bond_atom_site_label_2
_geom_bond_distance
_geom_bond_publ_flag
C1A C2A 1.569(7) yes
C1A C18A 1.503(7) yes
C1A C20A 1.545(7) yes
C2A C3A 1.294(7) yes
C3A C4A 1.545(8) yes
C4A O5A 1.437(7) yes
O5A N6A 1.450(6) yes
N6A C7A 1.502(7) yes
N6A C18A 1.497(6) yes
C7A C8A 1.545(8) yes
C8A C9A 1.488(7) yes
C9A C10A 1.444(7) yes
C9A C17A 1.363(7) yes
C10A C11A 1.438(7) yes
C10A C15A 1.389(7) yes
C11A C12A 1.315(9) yes
C12A C13A 1.510(10) yes
C13A C14A 1.398(9) yes
C14A C15A 1.428(8) yes
C15A N16A 1.323(6) yes
N16A C17A 1.343(6) yes
N16A C19A 1.492(7) yes
C17A C18A 1.571(7) yes
C20A O21A 1.374(6) yes
C1B C2B 1.473(7) yes
C1B C18B 1.608(7) yes
C1B C20B 1.515(7) yes
C2B C3B 1.347(8) yes
C3B C4B 1.398(9) yes
C4B O5B 1.440(8) yes
O5B N6B 1.451(6) yes
N6B C7B 1.438(7) yes
N6B C18B 1.462(7) yes
C7B C8B 1.499(8) yes
C8B C9B 1.519(8) yes
C9B C10B 1.392(7) yes
C9B C17B 1.385(7) yes
C10B C11B 1.375(8) yes
C10B C15B 1.427(7) yes
C11B C12B 1.458(8) yes
C12B C13B 1.293(8) yes
C13B C14B 1.393(8) yes
C14B C15B 1.355(7) yes
C15B N16B 1.433(7) yes
N16B C17B 1.433(6) yes
N16B C19B 1.444(7) yes
C17B C18B 1.441(7) yes
C20B O21B 1.493(7) yes
C1C C2C 1.568(8) yes
C1C C18C 1.565(8) yes
C1C C20C 1.559(8) yes
C2C C3C 1.252(8) yes
C3C C4C 1.441(9) yes
C4C O5C 1.525(7) yes
O5C N6C 1.475(7) yes
N6C C7C 1.448(8) yes
N6C C18C 1.455(7) yes
C7C C8C 1.588(8) yes
C8C C9C 1.468(8) yes
C9C C10C 1.459(7) yes
C9C C17C 1.340(8) yes
C10C C11C 1.467(8) yes
C10C C15C 1.335(7) yes
C11C C12C 1.381(8) yes
C12C C13C 1.300(9) yes
C13C C14C 1.394(8) yes
C14C C15C 1.353(7) yes
C15C N16C 1.327(7) yes
N16C C17C 1.408(7) yes
N16C C19C 1.470(8) yes
C17C C18C 1.515(8) yes
C20C O21C 1.415(7) yes
C1D C2D 1.475(8) yes
C1D C18D 1.567(7) yes
C1D C20D 1.496(7) yes
C2D C3D 1.419(8) yes
C3D C4D 1.531(9) yes
C4D O5D 1.312(8) yes
O5D N6D 1.457(6) yes
N6D C7D 1.518(7) yes
N6D C18D 1.490(6) yes
C7D C8D 1.441(8) yes
C8D C9D 1.514(8) yes
C9D C10D 1.384(8) yes
C9D C17D 1.407(7) yes
C10D C11D 1.352(8) yes
C10D C15D 1.494(8) yes
C11D C12D 1.420(10) yes
C12D C13D 1.500(10) yes
C13D C14D 1.436(9) yes
C14D C15D 1.418(9) yes
C15D N16D 1.438(7) yes
N16D C17D 1.373(6) yes
N16D C19D 1.443(7) yes
C17D C18D 1.505(7) yes
C20D O21D 1.437(7) yes

loop_
_geom_torsion_atom_site_label_1
_geom_torsion_atom_site_label_2
_geom_torsion_atom_site_label_3
_geom_torsion_atom_site_label_4
_geom_torsion
_geom_torsion_publ_flag
C18A C1A C2A C3A -45.8(6) yes
C20A C1A C2A C3A 78.9(6) yes
C2A C1A C18A N6A 16.6(4) yes
C2A C1A C18A C17A -102.8(4) yes
C20A C1A C18A N6A -106.8(4) yes
C20A C1A C18A C17A 133.8(4) yes
C2A C1A C20A O21A 162.0(4) yes
C18A C1A C20A O21A -70.1(4) yes
C1A C2A C3A C4A 3.7(5) yes
C2A C3A C4A O5A 5.0(4) yes
C3A C4A O5A N6A 56.7(4) yes
C4A O5A N6A C7A 122.7(4) yes
C4A O5A N6A C18A -115.8(4) yes
O5A N6A C7A C8A -172.0(4) yes
C18A N6A C7A C8A 74.9(4) yes
O5A N6A C18A C1A 61.6(4) yes
O5A N6A C18A C17A -171.8(4) yes
C7A N6A C18A C1A 175.7(5) yes
C7A N6A C18A C17A -57.7(4) yes
N6A C7A C8A C9A -45.7(4) yes
C7A C8A C9A C10A -165.0(6) yes
C7A C8A C9A C17A 15.0(6) yes
C9A C17A C18A C1A 142.8(5) yes
C9A C17A C18A N6A 18.8(3) yes
N16A C17A C18A C1A -41.1(4) yes
N16A C17A C18A N6A -165.1(4) yes
C18B C1B C2B C3B 48.2(6) yes
C20B C1B C2B C3B -77.7(7) yes
C2B C1B C18B N6B -16.7(4) yes
C2B C1B C18B C17B 103.1(5) yes
C20B C1B C18B N6B 108.1(4) yes
C20B C1B C18B C17B -132.2(5) yes
C2B C1B C20B O21B -168.2(5) yes
C18B C1B C20B O21B 60.9(4) yes
C1B C2B C3B C4B -11.7(6) yes
C2B C3B C4B O5B 4.7(5) yes
C3B C4B O5B N6B -61.7(4) yes
C4B O5B N6B C7B -127.8(5) yes
C4B O5B N6B C18B 115.7(4) yes
O5B N6B C7B C8B 170.8(5) yes
C18B N6B C7B C8B -75.6(5) yes
O5B N6B C18B C1B -61.4(4) yes
O5B N6B C18B C17B 171.2(4) yes
C7B N6B C18B C1B -176.6(5) yes
C7B N6B C18B C17B 56.0(4) yes
N6B C7B C8B C9B 46.2(4) yes
C7B C8B C9B C10B 165.2(6) yes
C7B C8B C9B C17B -6.8(5) yes
C9B C17B C18B C1B -136.1(6) yes
C9B C17B C18B N6B -15.6(4) yes
N16B C17B C18B C1B 41.5(4) yes
N16B C17B C18B N6B 162.0(5) yes
C18C C1C C2C C3C -42.3(7) yes
C20C C1C C2C C3C 79.4(8) yes
C2C C1C C18C N6C 9.6(4) yes
C2C C1C C18C C17C -108.8(5) yes
C20C C1C C18C N6C -110.2(5) yes
C20C C1C C18C C17C 131.3(5) yes
C2C C1C C20C O21C 162.8(5) yes
C18C C1C C20C O21C -71.2(4) yes
C1C C2C C3C C4C 9.4(5) yes
C2C C3C C4C O5C -4.4(5) yes
C3C C4C O5C N6C 63.4(4) yes
C4C O5C N6C C7C 130.7(5) yes
C4C O5C N6C C18C -112.3(4) yes
O5C N6C C7C C8C -170.6(5) yes
C18C N6C C7C C8C 80.8(4) yes
O5C N6C C18C C1C 63.3(5) yes
O5C N6C C18C C17C -172.2(4) yes
C7C N6C C18C C1C 176.1(5) yes
C7C N6C C18C C17C -59.4(4) yes
N6C C7C C8C C9C -49.5(4) yes
C7C C8C C9C C10C -159.9(6) yes
C7C C8C C9C C17C 12.3(6) yes
C9C C17C C18C C1C 140.0(5) yes
C9C C17C C18C N6C 15.5(4) yes
N16C C17C C18C C1C -42.4(4) yes
N16C C17C C18C N6C -166.9(5) yes
C18D C1D C2D C3D -45.0(6) yes
C20D C1D C2D C3D 83.0(6) yes
C2D C1D C18D N6D 16.1(4) yes
C2D C1D C18D C17D -103.0(5) yes
C20D C1D C18D N6D -110.5(4) yes
C20D C1D C18D C17D 130.3(5) yes
C2D C1D C20D O21D 169.3(5) yes
C18D C1D C20D O21D -58.3(4) yes
C1D C2D C3D C4D 3.6(6) yes
C2D C3D C4D O5D 4.5(4) yes
C3D C4D O5D N6D 55.3(4) yes
C4D O5D N6D C7D 117.9(5) yes
C4D O5D N6D C18D -120.8(5) yes
O5D N6D C7D C8D -172.1(5) yes
C18D N6D C7D C8D 70.1(5) yes
O5D N6D C18D C1D 63.8(4) yes
O5D N6D C18D C17D -169.2(4) yes
C7D N6D C18D C1D 178.8(5) yes
C7D N6D C18D C17D -51.8(4) yes
N6D C7D C8D C9D -44.9(5) yes
C7D C8D C9D C10D -166.0(7) yes
C7D C8D C9D C17D 11.5(5) yes
C9D C17D C18D C1D 136.0(5) yes
C9D C17D C18D N6D 16.6(4) yes
N16D C17D C18D C1D -44.0(4) yes
N16D C17D C18D N6D -163.4(5) yes
